data_7228301
loop_
_publ_author_name
'Mochida, Tomoyuki'
'Ishida, Mai'
'Tominaga, Takumi'
'Takahashi, Kazuyuki'
'Sakurai, Takahiro'
'Ohta, Hitoshi'

_publ_section_title
;
 Paramagnetic ionic plastic crystals containing the octamethylferrocenium
 cation: counteranion dependence of phase transitions and crystal
 structures
;
_journal_name_full 'Phys. Chem. Chem. Phys.'
_journal_paper_doi 10.1039/C7CP02746J
_journal_year 2017
_chemical_formula_sum 'C20 H26 Fe N3'
_chemical_formula_weight 364.29
_space_group_crystal_system monoclinic
_space_group_IT_number 14
_space_group_name_Hall '-P 2ybc'
_space_group_name_H-M_alt 'P 1 21/c 1'
_symmetry_space_group_name_Hall '-P 2ybc'
_symmetry_space_group_name_H-M 'P 1 21/c 1'
_atom_sites_solution_hydrogens geom
_audit_creation_method 'APEX3 v2016.5-0'
_audit_update_record
;
2017-03-31 deposited with the CCDC.
2017-05-23 downloaded from the CCDC.
;
_cell_angle_alpha 90
_cell_angle_beta 114.611(11)
_cell_angle_gamma 90
_cell_formula_units_Z 4
_cell_length_a 16.360(15)
_cell_length_b 7.436(7)
_cell_length_c 16.530(15)
_cell_measurement_reflns_used 2263
_cell_measurement_temperature 100.(2)
_cell_measurement_theta_max 27.7131
_cell_measurement_theta_min 2.4760
_cell_volume 1828(3)
_computing_cell_refinement 'Bruker SAINT'
_computing_data_collection 'Bruker APEX2'
_computing_data_reduction 'Bruker SAINT'
_computing_molecular_graphics 'Bruker SHELXTL'
_computing_publication_material 'Bruker SHELXTL'
_computing_structure_refinement 'SHELXL-2014/7 (Sheldrick, 2014)'
_computing_structure_solution 'XT, VERSION 2014/5'
_diffrn_ambient_temperature 100.(2)
_diffrn_detector_area_resol_mean 8.3333
_diffrn_measured_fraction_theta_full 0.982
_diffrn_measured_fraction_theta_max 0.982
_diffrn_measurement_device_type 'Bruker APEXII CCD area detector'
_diffrn_measurement_method 'phi an_diffrn_radiation_type'
_diffrn_radiation_monochromator 'Bruker Helios multilayer confocal mirror'
_diffrn_radiation_type MoK\a
_diffrn_radiation_wavelength 0.71073
_diffrn_reflns_av_R_equivalents 0.0487
_diffrn_reflns_av_unetI/netI 0.0703
_diffrn_reflns_limit_h_max 20
_diffrn_reflns_limit_h_min -20
_diffrn_reflns_limit_k_max 9
_diffrn_reflns_limit_k_min -9
_diffrn_reflns_limit_l_max 21
_diffrn_reflns_limit_l_min -12
_diffrn_reflns_number 8073
_diffrn_reflns_theta_full 27.10
_diffrn_reflns_theta_max 27.10
_diffrn_reflns_theta_min 1.35
_exptl_absorpt_coefficient_mu 0.830
_exptl_absorpt_correction_T_max 0.94
_exptl_absorpt_correction_T_min 0.74
_exptl_absorpt_correction_type multi-scan
_exptl_absorpt_process_details
;
SADABS-2016/2 - Bruker AXS area detector scaling and absorption correction
;
_exptl_crystal_colour 'clear light green'
_exptl_crystal_density_diffrn 1.323
_exptl_crystal_density_method 'not measured'
_exptl_crystal_description stick
_exptl_crystal_F_000 772
_exptl_crystal_size_max 0.570
_exptl_crystal_size_mid 0.130
_exptl_crystal_size_min 0.070
_refine_diff_density_max 0.381
_refine_diff_density_min -0.557
_refine_ls_extinction_method none
_refine_ls_goodness_of_fit_ref 1.051
_refine_ls_hydrogen_treatment constr
_refine_ls_matrix_type full
_refine_ls_number_parameters 229
_refine_ls_number_reflns 4127
_refine_ls_number_restraints 42
_refine_ls_restrained_S_all 1.046
_refine_ls_R_factor_all 0.0968
_refine_ls_R_factor_gt 0.0528
_refine_ls_shift/su_max 0.000
_refine_ls_shift/su_mean 0.000
_refine_ls_structure_factor_coef Fsqd
_refine_ls_weighting_details 'w=1/[\s^2^(Fo^2^)+(0.0553P)^2^+2.2905P] where P=(Fo^2^+2Fc^2^)/3'
_refine_ls_weighting_scheme calc
_refine_ls_wR_factor_gt 0.1233
_refine_ls_wR_factor_ref 0.1445
_reflns_number_gt 2612
_reflns_number_total 4127
_reflns_threshold_expression 'I > 2\s(I)'
_cod_data_source_file c7cp02746j2.cif
_cod_data_source_block global
_cod_depositor_comments
;
The following automatic conversions were performed:

'_exptl_absorpt_correction_type' value 'Multi-Scan' changed to
'multi-scan' according to
/home/data/users/saulius/crontab/automatic-downloads/rss-feeds/RSC/lib/dictionaries/cif_core.dic
dictionary named 'cif_core.dic' version 2.4.2 from 2011-04-26.

Automatic conversion script
Id: cif_fix_values 4973 2017-02-22 13:04:09Z antanas 
;
_cod_original_cell_volume 1828.(3)
_cod_database_code 7228301

loop_
_space_group_symop_operation_xyz
'x, y, z'
'-x, y+1/2, -z+1/2'
'-x, -y, -z'
'x, -y-1/2, z-1/2'

loop_
_atom_site_type_symbol
_atom_site_label
_atom_site_fract_x
_atom_site_fract_y
_atom_site_fract_z
_atom_site_U_iso_or_equiv
_atom_site_adp_type
_atom_site_calc_flag
_atom_site_refinement_flags_adp
_atom_site_refinement_flags_occupancy
_atom_site_refinement_flags_posn
_atom_site_occupancy
Fe Fe1 0.5 0.5 1.0 0.0177(2) Uani d . P S 1
N N1 0.7814(3) 0.5504(7) 0.8471(3) 0.0391(13) Uani d . . . 1
C C1 0.5224(3) 0.2809(6) 0.9360(3) 0.0242(11) Uani d U . . 1
H H1 0.5661 0.2756 0.9081 0.029 Uiso calc U . R 1
N N2 0.8515(3) 0.5728(7) 0.7424(3) 0.0390(12) Uani d . . . 1
C C2 0.4306(3) 0.3343(6) 0.8925(3) 0.0219(10) Uani d U . . 1
Fe Fe2 1.0 0.5 0.5 0.0172(2) Uani d . P S 1
C C3 0.3859(4) 0.3955(7) 0.7973(3) 0.0281(12) Uani d . . . 1
H H3A 0.3544 0.2938 0.7594 0.042 Uiso calc U . R 1
H H3B 0.4314 0.4416 0.7786 0.042 Uiso calc U . R 1
H H3C 0.3426 0.4909 0.7919 0.042 Uiso calc U . R 1
N N3 0.6495(4) 0.3584(7) 0.8264(3) 0.0454(13) Uani d . . . 1
C C4 0.3906(3) 0.3203(6) 0.9540(3) 0.0194(10) Uani d U . . 1
C C5 0.2941(3) 0.3636(7) 0.9348(3) 0.0255(11) Uani d . . . 1
H H5A 0.2772 0.4782 0.9028 0.038 Uiso calc U . R 1
H H5B 0.2875 0.3728 0.9909 0.038 Uiso calc U . R 1
H H5C 0.2549 0.2679 0.8982 0.038 Uiso calc U . R 1
C C6 0.4579(3) 0.2545(6) 1.0348(3) 0.0196(9) Uani d U . . 1
C C8 0.5402(3) 0.2286(6) 1.0241(3) 0.0205(10) Uani d U . . 1
C C7 0.4450(3) 0.2161(7) 1.1176(3) 0.0278(11) Uani d . . . 1
H H7A 0.4058 0.3079 1.1252 0.042 Uiso calc U . R 1
H H7B 0.5035 0.2179 1.1691 0.042 Uiso calc U . R 1
H H7C 0.4174 0.0974 1.1128 0.042 Uiso calc U . R 1
C C9 0.6283(3) 0.1606(7) 1.0927(3) 0.0321(13) Uani d . . . 1
H H9A 0.626 0.0293 1.0965 0.048 Uiso calc U . R 1
H H9B 0.6395 0.2134 1.1507 0.048 Uiso calc U . R 1
H H9C 0.6768 0.1948 1.0757 0.048 Uiso calc U . R 1
C C10 0.9967(4) 0.2250(6) 0.5132(3) 0.0235(11) Uani d . . . 1
H H10 1.0468 0.1506 0.5564 0.028 Uiso calc U . R 1
C C11 0.9841(3) 0.2646(6) 0.4254(3) 0.0203(10) Uani d . . . 1
C C12 1.0428(3) 0.2013(7) 0.3817(3) 0.0276(11) Uani d . . . 1
H H12A 1.0145 0.0982 0.3433 0.041 Uiso calc U . R 1
H H12B 1.1015 0.1653 0.4274 0.041 Uiso calc U . R 1
H H12C 1.0508 0.2989 0.3458 0.041 Uiso calc U . R 1
C C13 0.9045(3) 0.3713(6) 0.3871(3) 0.0192(10) Uani d . . . 1
C C14 0.8653(3) 0.4423(7) 0.2943(3) 0.0277(12) Uani d . . . 1
H H14A 0.8248 0.3523 0.2542 0.042 Uiso calc U . R 1
H H14B 0.9138 0.4686 0.2758 0.042 Uiso calc U . R 1
H H14C 0.8316 0.5527 0.2918 0.042 Uiso calc U . R 1
C C15 0.8674(3) 0.3957(6) 0.4508(3) 0.0198(10) Uani d . . . 1
C C16 0.7841(3) 0.4994(7) 0.4385(4) 0.0298(11) Uani d . . . 1
H H16A 0.7783 0.6038 0.4003 0.045 Uiso calc U . R 1
H H16B 0.7885 0.5402 0.4966 0.045 Uiso calc U . R 1
H H16C 0.7313 0.4218 0.4107 0.045 Uiso calc U . R 1
C C17 0.9259(3) 0.3019(6) 0.5302(3) 0.0219(11) Uani d . . . 1
C C18 0.9115(4) 0.2846(7) 0.6130(3) 0.0293(12) Uani d . . . 1
H H18A 0.8869 0.3974 0.6242 0.044 Uiso calc U . R 1
H H18B 0.9689 0.2585 0.6633 0.044 Uiso calc U . R 1
H H18C 0.869 0.1866 0.6062 0.044 Uiso calc U . R 1
C C19 0.8160(4) 0.5562(7) 0.7883(4) 0.0279(12) Uani d . . . 1
C C20 0.7119(4) 0.4460(7) 0.8334(3) 0.0297(12) Uani d . . . 1

loop_
_atom_site_aniso_label
_atom_site_aniso_U_11
_atom_site_aniso_U_22
_atom_site_aniso_U_33
_atom_site_aniso_U_12
_atom_site_aniso_U_13
_atom_site_aniso_U_23
Fe1 0.0183(6) 0.0141(4) 0.0170(6) -0.0024(4) 0.0037(3) -0.0017(4)
N1 0.045(3) 0.037(3) 0.029(3) -0.010(2) 0.009(2) -0.011(2)
C1 0.027(3) 0.015(2) 0.029(2) -0.0026(19) 0.009(2) -0.0058(19)
N2 0.047(3) 0.026(3) 0.042(3) 0.002(2) 0.016(3) 0.000(2)
C2 0.030(3) 0.012(2) 0.017(2) -0.0030(19) 0.0036(19) -0.0036(18)
Fe2 0.0187(6) 0.0125(4) 0.0164(6) -0.0009(4) 0.0034(3) -0.0004(4)
C3 0.038(3) 0.025(3) 0.016(2) -0.002(2) 0.006(2) -0.002(2)
N3 0.051(3) 0.048(3) 0.041(3) 0.003(3) 0.023(3) 0.003(3)
C4 0.026(2) 0.0095(19) 0.017(2) -0.0057(18) 0.0024(18) -0.0032(18)
C5 0.021(3) 0.026(3) 0.025(3) 0.000(2) 0.005(2) 0.001(2)
C6 0.023(3) 0.0105(18) 0.020(2) -0.0065(19) 0.0043(17) -0.0032(19)
C8 0.026(2) 0.0119(19) 0.021(2) -0.0034(19) 0.0082(19) -0.0036(18)
C7 0.034(3) 0.025(3) 0.024(3) -0.004(2) 0.012(2) 0.003(2)
C9 0.034(3) 0.020(2) 0.032(3) 0.001(2) 0.004(2) 0.002(2)
C10 0.033(3) 0.0129(19) 0.017(3) -0.002(2) 0.003(2) -0.0020(18)
C11 0.025(3) 0.011(2) 0.019(2) -0.0043(19) 0.004(2) -0.0036(19)
C12 0.032(3) 0.020(2) 0.029(3) -0.003(2) 0.012(2) -0.009(2)
C13 0.020(2) 0.0115(19) 0.019(2) -0.0060(17) 0.0009(18) -0.0014(17)
C14 0.031(3) 0.023(2) 0.017(2) -0.002(2) -0.001(2) 0.002(2)
C15 0.018(2) 0.010(2) 0.021(2) -0.0076(18) -0.0020(18) -0.0039(18)
C16 0.028(3) 0.025(3) 0.034(3) -0.002(2) 0.010(2) -0.002(2)
C17 0.027(3) 0.010(2) 0.021(2) -0.0025(18) 0.003(2) -0.0049(19)
C18 0.044(3) 0.021(2) 0.027(3) -0.003(2) 0.018(3) -0.002(2)
C19 0.029(3) 0.017(2) 0.026(3) 0.000(2) 0.000(2) -0.002(2)
C20 0.037(3) 0.026(3) 0.024(3) 0.011(2) 0.010(2) 0.004(2)

loop_
_atom_type_symbol
_atom_type_description
_atom_type_scat_dispersion_real
_atom_type_scat_dispersion_imag
_atom_type_scat_source
C C 0.0033 0.0016 'International Tables Vol C Tables 4.2.6.8 and 6.1.1.4'
H H 0.0000 0.0000 'International Tables Vol C Tables 4.2.6.8 and 6.1.1.4'
Fe Fe 0.3463 0.8444 'International Tables Vol C Tables 4.2.6.8 and 6.1.1.4'
N N 0.0061 0.0033 'International Tables Vol C Tables 4.2.6.8 and 6.1.1.4'

loop_
_geom_angle_atom_site_label_1
_geom_angle_atom_site_label_2
_geom_angle_atom_site_label_3
_geom_angle_site_symmetry_1
_geom_angle_site_symmetry_3
_geom_angle
C1 Fe1 C1 . 3_667 180.0(3)
C1 Fe1 C2 . . 40.41(19)
C1 Fe1 C2 3_667 . 139.59(19)
C1 Fe1 C2 . 3_667 139.59(19)
C1 Fe1 C2 3_667 3_667 40.41(19)
C2 Fe1 C2 . 3_667 180.0(2)
C1 Fe1 C4 . . 67.6(2)
C1 Fe1 C4 3_667 . 112.4(2)
C2 Fe1 C4 . . 39.86(18)
C2 Fe1 C4 3_667 . 140.14(18)
C1 Fe1 C4 . 3_667 112.4(2)
C1 Fe1 C4 3_667 3_667 67.6(2)
C2 Fe1 C4 . 3_667 140.14(18)
C2 Fe1 C4 3_667 3_667 39.86(18)
C4 Fe1 C4 . 3_667 180.0(2)
C1 Fe1 C8 . 3_667 140.31(19)
C1 Fe1 C8 3_667 3_667 39.69(19)
C2 Fe1 C8 . 3_667 113.03(18)
C2 Fe1 C8 3_667 3_667 66.97(18)
C4 Fe1 C8 . 3_667 112.81(19)
C4 Fe1 C8 3_667 3_667 67.19(19)
C1 Fe1 C8 . . 39.69(19)
C1 Fe1 C8 3_667 . 140.31(19)
C2 Fe1 C8 . . 66.97(18)
C2 Fe1 C8 3_667 . 113.03(18)
C4 Fe1 C8 . . 67.19(19)
C4 Fe1 C8 3_667 . 112.81(19)
C8 Fe1 C8 3_667 . 180.0
C1 Fe1 C6 . 3_667 113.34(19)
C1 Fe1 C6 3_667 3_667 66.66(19)
C2 Fe1 C6 . 3_667 113.9(2)
C2 Fe1 C6 3_667 3_667 66.1(2)
C4 Fe1 C6 . 3_667 140.72(19)
C4 Fe1 C6 3_667 3_667 39.28(19)
C8 Fe1 C6 3_667 3_667 39.94(19)
C8 Fe1 C6 . 3_667 140.06(19)
C1 Fe1 C6 . . 66.66(19)
C1 Fe1 C6 3_667 . 113.33(19)
C2 Fe1 C6 . . 66.1(2)
C2 Fe1 C6 3_667 . 113.9(2)
C4 Fe1 C6 . . 39.28(19)
C4 Fe1 C6 3_667 . 140.72(19)
C8 Fe1 C6 3_667 . 140.06(19)
C8 Fe1 C6 . . 39.94(19)
C6 Fe1 C6 3_667 . 180.0
C19 N1 C20 . . 120.0(5)
C8 C1 C2 . . 108.5(5)
C8 C1 Fe1 . . 72.1(3)
C2 C1 Fe1 . . 70.3(3)
C8 C1 H1 . . 125.7
C2 C1 H1 . . 125.7
Fe1 C1 H1 . . 125.7
C4 C2 C1 . . 108.7(4)
C4 C2 C3 . . 127.0(5)
C1 C2 C3 . . 124.3(5)
C4 C2 Fe1 . . 71.4(3)
C1 C2 Fe1 . . 69.3(3)
C3 C2 Fe1 . . 124.9(3)
C10 Fe2 C10 3_766 . 180.0
C10 Fe2 C11 3_766 3_766 39.68(18)
C10 Fe2 C11 . 3_766 140.32(18)
C10 Fe2 C11 3_766 . 140.32(18)
C10 Fe2 C11 . . 39.68(18)
C11 Fe2 C11 3_766 . 180.0
C10 Fe2 C17 3_766 . 140.0(2)
C10 Fe2 C17 . . 40.0(2)
C11 Fe2 C17 3_766 . 112.9(2)
C11 Fe2 C17 . . 67.1(2)
C10 Fe2 C17 3_766 3_766 40.0(2)
C10 Fe2 C17 . 3_766 140.0(2)
C11 Fe2 C17 3_766 3_766 67.1(2)
C11 Fe2 C17 . 3_766 112.9(2)
C17 Fe2 C17 . 3_766 180.0
C10 Fe2 C13 3_766 . 113.62(19)
C10 Fe2 C13 . . 66.38(19)
C11 Fe2 C13 3_766 . 140.17(18)
C11 Fe2 C13 . . 39.83(18)
C17 Fe2 C13 . . 66.51(19)
C17 Fe2 C13 3_766 . 113.49(19)
C10 Fe2 C13 3_766 3_766 66.38(19)
C10 Fe2 C13 . 3_766 113.62(19)
C11 Fe2 C13 3_766 3_766 39.83(18)
C11 Fe2 C13 . 3_766 140.17(18)
C17 Fe2 C13 . 3_766 113.49(19)
C17 Fe2 C13 3_766 3_766 66.51(19)
C13 Fe2 C13 . 3_766 180.0
C10 Fe2 C15 3_766 3_766 67.05(19)
C10 Fe2 C15 . 3_766 112.95(19)
C11 Fe2 C15 3_766 3_766 67.22(19)
C11 Fe2 C15 . 3_766 112.78(19)
C17 Fe2 C15 . 3_766 140.02(17)
C17 Fe2 C15 3_766 3_766 39.98(17)
C13 Fe2 C15 . 3_766 140.41(18)
C13 Fe2 C15 3_766 3_766 39.59(18)
C10 Fe2 C15 3_766 . 112.95(19)
C10 Fe2 C15 . . 67.05(19)
C11 Fe2 C15 3_766 . 112.78(19)
C11 Fe2 C15 . . 67.22(19)
C17 Fe2 C15 . . 39.98(18)
C17 Fe2 C15 3_766 . 140.02(17)
C13 Fe2 C15 . . 39.60(18)
C13 Fe2 C15 3_766 . 140.40(18)
C15 Fe2 C15 3_766 . 180.0
C2 C3 H3A . . 109.5
C2 C3 H3B . . 109.5
H3A C3 H3B . . 109.5
C2 C3 H3C . . 109.5
H3A C3 H3C . . 109.5
H3B C3 H3C . . 109.5
C6 C4 C2 . . 106.8(5)
C6 C4 C5 . . 127.3(5)
C2 C4 C5 . . 125.8(4)
C6 C4 Fe1 . . 70.7(3)
C2 C4 Fe1 . . 68.7(3)
C5 C4 Fe1 . . 126.7(3)
C4 C5 H5A . . 109.5
C4 C5 H5B . . 109.5
H5A C5 H5B . . 109.5
C4 C5 H5C . . 109.5
H5A C5 H5C . . 109.5
H5B C5 H5C . . 109.5
C4 C6 C8 . . 109.2(4)
C4 C6 C7 . . 125.2(5)
C8 C6 C7 . . 125.5(4)
C4 C6 Fe1 . . 70.0(3)
C8 C6 Fe1 . . 69.8(2)
C7 C6 Fe1 . . 126.8(3)
C1 C8 C6 . . 106.7(4)
C1 C8 C9 . . 126.2(5)
C6 C8 C9 . . 127.1(4)
C1 C8 Fe1 . . 68.2(3)
C6 C8 Fe1 . . 70.2(2)
C9 C8 Fe1 . . 126.2(3)
C6 C7 H7A . . 109.5
C6 C7 H7B . . 109.5
H7A C7 H7B . . 109.5
C6 C7 H7C . . 109.5
H7A C7 H7C . . 109.5
H7B C7 H7C . . 109.5
C8 C9 H9A . . 109.5
C8 C9 H9B . . 109.5
H9A C9 H9B . . 109.5
C8 C9 H9C . . 109.5
H9A C9 H9C . . 109.5
H9B C9 H9C . . 109.5
C11 C10 C17 . . 109.8(4)
C11 C10 Fe2 . . 71.5(3)
C17 C10 Fe2 . . 71.4(3)
C11 C10 H10 . . 125.1
C17 C10 H10 . . 125.1
Fe2 C10 H10 . . 125.1
C10 C11 C13 . . 106.7(4)
C10 C11 C12 . . 125.7(4)
C13 C11 C12 . . 127.6(4)
C10 C11 Fe2 . . 68.8(2)
C13 C11 Fe2 . . 70.3(3)
C12 C11 Fe2 . . 126.9(3)
C11 C12 H12A . . 109.5
C11 C12 H12B . . 109.5
H12A C12 H12B . . 109.5
C11 C12 H12C . . 109.5
H12A C12 H12C . . 109.5
H12B C12 H12C . . 109.5
C11 C13 C15 . . 109.4(4)
C11 C13 C14 . . 125.1(5)
C15 C13 C14 . . 125.5(4)
C11 C13 Fe2 . . 69.9(2)
C15 C13 Fe2 . . 71.0(3)
C14 C13 Fe2 . . 126.5(3)
C13 C14 H14A . . 109.5
C13 C14 H14B . . 109.5
H14A C14 H14B . . 109.5
C13 C14 H14C . . 109.5
H14A C14 H14C . . 109.5
H14B C14 H14C . . 109.5
C13 C15 C17 . . 106.5(4)
C13 C15 C16 . . 127.2(4)
C17 C15 C16 . . 126.3(5)
C13 C15 Fe2 . . 69.4(3)
C17 C15 Fe2 . . 69.0(3)
C16 C15 Fe2 . . 126.1(3)
C15 C16 H16A . . 109.5
C15 C16 H16B . . 109.5
H16A C16 H16B . . 109.5
C15 C16 H16C . . 109.5
H16A C16 H16C . . 109.5
H16B C16 H16C . . 109.5
C10 C17 C15 . . 107.6(4)
C10 C17 C18 . . 127.0(4)
C15 C17 C18 . . 125.4(5)
C10 C17 Fe2 . . 68.7(3)
C15 C17 Fe2 . . 71.0(3)
C18 C17 Fe2 . . 127.5(3)
C17 C18 H18A . . 109.5
C17 C18 H18B . . 109.5
H18A C18 H18B . . 109.5
C17 C18 H18C . . 109.5
H18A C18 H18C . . 109.5
H18B C18 H18C . . 109.5
N2 C19 N1 . . 173.6(6)
N3 C20 N1 . . 175.3(6)

loop_
_geom_bond_atom_site_label_1
_geom_bond_atom_site_label_2
_geom_bond_site_symmetry_2
_geom_bond_distance
Fe1 C1 . 2.057(5)
Fe1 C1 3_667 2.057(5)
Fe1 C2 . 2.070(5)
Fe1 C2 3_667 2.070(5)
Fe1 C4 . 2.105(5)
Fe1 C4 3_667 2.106(5)
Fe1 C8 3_667 2.109(5)
Fe1 C8 . 2.109(5)
Fe1 C6 3_667 2.114(5)
Fe1 C6 . 2.114(5)
N1 C19 . 1.314(8)
N1 C20 . 1.317(8)
C1 C8 . 1.415(7)
C1 C2 . 1.426(7)
C1 H1 . 1.0
N2 C19 . 1.138(7)
C2 C4 . 1.424(7)
C2 C3 . 1.503(6)
Fe2 C10 3_766 2.060(5)
Fe2 C10 . 2.060(5)
Fe2 C11 3_766 2.094(5)
Fe2 C11 . 2.095(5)
Fe2 C17 . 2.096(5)
Fe2 C17 3_766 2.096(5)
Fe2 C13 . 2.101(4)
Fe2 C13 3_766 2.101(4)
Fe2 C15 3_766 2.122(5)
Fe2 C15 . 2.122(5)
C3 H3A . 0.98
C3 H3B . 0.98
C3 H3C . 0.98
N3 C20 . 1.174(7)
C4 C6 . 1.418(7)
C4 C5 . 1.510(7)
C5 H5A . 0.98
C5 H5B . 0.98
C5 H5C . 0.98
C6 C8 . 1.442(7)
C6 C7 . 1.497(7)
C8 C9 . 1.502(6)
C7 H7A . 0.98
C7 H7B . 0.98
C7 H7C . 0.98
C9 H9A . 0.98
C9 H9B . 0.98
C9 H9C . 0.98
C10 C11 . 1.410(6)
C10 C17 . 1.420(7)
C10 H10 . 1.0
C11 C13 . 1.429(6)
C11 C12 . 1.497(7)
C12 H12A . 0.98
C12 H12B . 0.98
C12 H12C . 0.98
C13 C15 . 1.430(7)
C13 C14 . 1.491(6)
C14 H14A . 0.98
C14 H14B . 0.98
C14 H14C . 0.98
C15 C17 . 1.442(6)
C15 C16 . 1.503(7)
C16 H16A . 0.98
C16 H16B . 0.98
C16 H16C . 0.98
C17 C18 . 1.489(7)
C18 H18A . 0.98
C18 H18B . 0.98
C18 H18C . 0.98
